data_8102722
loop_
_publ_author_name
'Da-Min Tian'
'Yin-Feng Li'
'Cheng-Jun Hao'

_publ_section_title
;
 Crystal structure of
 diaquabis(m-4-carboxy-2-ethyl-1H-imidazole-5-carboxylato-k3N3,O4:O5)calcium(II),
 Ca(H2O)2(C7H7N2O4)2
;
_journal_issue 2
_journal_name_full 'Zeitschrift f\"ur Kristallographie - New Crystal Structures'
_journal_page_first 403
_journal_volume 225
_journal_year 2010
_chemical_formula_moiety 'C14 H18 Ca N4 O10'
_chemical_formula_sum 'C14 H18 Ca N4 O10'
_chemical_formula_weight 442.40
_chemical_name_systematic
; 
Poly[diaquabis(\m-4-carboxy-2-ethyl-1H-imidazole
-5-carboxylato-k^3^N^3^,O^4^:O^5^)calcium(II)], 
[Ca(C~7~H~7~N~2~O~4~)~2~(H~2~O)~2~]~n~ 
;
_space_group_IT_number 15
_symmetry_cell_setting monoclinic
_symmetry_space_group_name_Hall '-C 2yc'
_symmetry_space_group_name_H-M 'C 1 2/c 1'
_atom_sites_solution_hydrogens geom
_atom_sites_solution_primary direct
_atom_sites_solution_secondary difmap
_audit_creation_method SHELXL-97
_cell_angle_alpha 90.00
_cell_angle_beta 99.1910(10)
_cell_angle_gamma 90.00
_cell_formula_units_Z 4
_cell_length_a 12.2479(13)
_cell_length_b 13.3451(15)
_cell_length_c 11.3150(10)
_cell_measurement_reflns_used 2051
_cell_measurement_temperature 298(2)
_cell_measurement_theta_max 23.917
_cell_measurement_theta_min 2.483
_cell_volume 1825.7(3)
_computing_cell_refinement 'SAINT (Bruker, 2007)'
_computing_data_collection 'SMART (Bruker, 2007)'
_computing_data_reduction SAINT
_computing_molecular_graphics 'SHELXTL (Sheldrick, 2008)'
_computing_publication_material SHELXTL
_computing_structure_refinement 'SHELXL-97 (Sheldrick, 2008)'
_computing_structure_solution 'SHELXS-97 (Sheldrick, 2008)'
_diffrn_ambient_temperature 298(2)
_diffrn_measured_fraction_theta_full 0.999
_diffrn_measured_fraction_theta_max 0.999
_diffrn_measurement_device_type 'SMART 1000 CCD area detector'
_diffrn_measurement_method 'phi and omega scans'
_diffrn_radiation_monochromator graphite
_diffrn_radiation_source 'fine-focus sealed tube'
_diffrn_radiation_type MoK\a
_diffrn_radiation_wavelength 0.71073
_diffrn_reflns_av_R_equivalents 0.0275
_diffrn_reflns_av_sigmaI/netI 0.0303
_diffrn_reflns_limit_h_max 14
_diffrn_reflns_limit_h_min -10
_diffrn_reflns_limit_k_max 15
_diffrn_reflns_limit_k_min -15
_diffrn_reflns_limit_l_max 13
_diffrn_reflns_limit_l_min -11
_diffrn_reflns_number 4509
_diffrn_reflns_theta_full 24.99
_diffrn_reflns_theta_max 24.99
_diffrn_reflns_theta_min 2.27
_diffrn_standards_number 0
_exptl_absorpt_coefficient_mu 0.409
_exptl_absorpt_correction_T_max 0.9155
_exptl_absorpt_correction_T_min 0.8374
_exptl_absorpt_correction_type multi-scan
_exptl_absorpt_process_details sadabs
_exptl_crystal_colour colorless
_exptl_crystal_density_diffrn 1.610
_exptl_crystal_density_method 'not measured'
_exptl_crystal_description block
_exptl_crystal_F_000 920
_exptl_crystal_size_max 0.45
_exptl_crystal_size_mid 0.23
_exptl_crystal_size_min 0.22
_refine_diff_density_max 0.241
_refine_diff_density_min -0.272
_refine_diff_density_rms 0.059
_refine_ls_extinction_method none
_refine_ls_goodness_of_fit_ref 1.093
_refine_ls_hydrogen_treatment constr
_refine_ls_matrix_type full
_refine_ls_number_parameters 133
_refine_ls_number_reflns 1613
_refine_ls_number_restraints 0
_refine_ls_restrained_S_all 1.093
_refine_ls_R_factor_all 0.0469
_refine_ls_R_factor_gt 0.0341
_refine_ls_shift/su_max 0.000
_refine_ls_shift/su_mean 0.000
_refine_ls_structure_factor_coef Fsqd
_refine_ls_weighting_details 'calc w=1/[\s^2^(Fo^2^)+(0.0443P)^2^+1.1127P] where P=(Fo^2^+2Fc^2^)/3'
_refine_ls_weighting_scheme calc
_refine_ls_wR_factor_gt 0.0804
_refine_ls_wR_factor_ref 0.0907
_reflns_number_gt 1293
_reflns_number_total 1613
_reflns_threshold_expression >2sigma(I)
_cod_data_source_file 1267-3004.cff
_cod_data_source_block 1
_cod_original_sg_symbol_H-M 'C 2/c'
_cod_database_code 8102722

loop_
_symmetry_equiv_pos_as_xyz
'x, y, z'
'-x, y, -z+1/2'
'x+1/2, y+1/2, z'
'-x+1/2, y+1/2, -z+1/2'
'-x, -y, -z'
'x, -y, z-1/2'
'-x+1/2, -y+1/2, -z'
'x+1/2, -y+1/2, z-1/2'

loop_
_atom_site_label
_atom_site_type_symbol
_atom_site_fract_x
_atom_site_fract_y
_atom_site_fract_z
_atom_site_U_iso_or_equiv
_atom_site_adp_type
_atom_site_occupancy
_atom_site_symmetry_multiplicity
_atom_site_calc_flag
_atom_site_refinement_flags
_atom_site_disorder_assembly
_atom_site_disorder_group
Ca1 Ca 0.5000 0.41831(4) 0.2500 0.02191(19) Uani 1 2 d S . .
N1 N 0.22908(14) 0.62639(13) 0.28285(15) 0.0273(4) Uani 1 1 d . . .
H1 H 0.2497 0.5665 0.3037 0.033 Uiso 1 1 calc R . .
N2 N 0.13320(14) 0.76695(12) 0.26856(15) 0.0241(4) Uani 1 1 d . . .
O1 O 0.40224(15) 0.56490(12) 0.16500(15) 0.0440(5) Uani 1 1 d . . .
O2 O 0.41599(13) 0.71744(11) 0.09085(14) 0.0383(4) Uani 1 1 d . . .
O3 O 0.31637(13) 0.87802(11) 0.08417(15) 0.0403(4) Uani 1 1 d . . .
H3 H 0.3518 0.8256 0.0898 0.060 Uiso 1 1 calc R . .
O4 O 0.16867(12) 0.93947(10) 0.14791(13) 0.0304(4) Uani 1 1 d . . .
O5 O 0.56159(13) 0.39359(12) 0.46580(13) 0.0360(4) Uani 1 1 d . . .
H5A H 0.5834 0.4474 0.5022 0.043 Uiso 1 1 d R . .
H5B H 0.5232 0.3628 0.5106 0.043 Uiso 1 1 d R . .
C1 C 0.37176(19) 0.65243(16) 0.15212(19) 0.0299(5) Uani 1 1 d . . .
C2 C 0.27713(17) 0.68697(15) 0.20842(17) 0.0246(5) Uani 1 1 d . . .
C3 C 0.21717(16) 0.77400(14) 0.20086(17) 0.0221(5) Uani 1 1 d . . .
C4 C 0.23370(17) 0.86924(15) 0.14027(18) 0.0252(5) Uani 1 1 d . . .
C5 C 0.14369(17) 0.67623(15) 0.31828(18) 0.0252(5) Uani 1 1 d . . .
C6 C 0.07546(19) 0.63340(17) 0.4041(2) 0.0328(5) Uani 1 1 d . . .
H6A H 0.0497 0.5675 0.3763 0.039 Uiso 1 1 calc R . .
H6B H 0.0110 0.6755 0.4047 0.039 Uiso 1 1 calc R . .
C7 C 0.1371(2) 0.6245(2) 0.5306(2) 0.0541(8) Uani 1 1 d . . .
H7A H 0.2003 0.5818 0.5311 0.081 Uiso 1 1 calc R . .
H7B H 0.0891 0.5964 0.5811 0.081 Uiso 1 1 calc R . .
H7C H 0.1612 0.6897 0.5597 0.081 Uiso 1 1 calc R . .

loop_
_atom_site_aniso_label
_atom_site_aniso_U_11
_atom_site_aniso_U_22
_atom_site_aniso_U_33
_atom_site_aniso_U_23
_atom_site_aniso_U_13
_atom_site_aniso_U_12
Ca1 0.0210(3) 0.0190(3) 0.0273(3) 0.000 0.0084(2) 0.000
N1 0.0321(10) 0.0216(9) 0.0294(10) 0.0047(7) 0.0084(8) 0.0073(8)
N2 0.0217(9) 0.0241(9) 0.0273(10) -0.0017(7) 0.0059(7) 0.0016(7)
O1 0.0535(11) 0.0360(9) 0.0476(10) 0.0095(8) 0.0231(8) 0.0245(8)
O2 0.0391(10) 0.0351(9) 0.0464(10) 0.0059(8) 0.0242(8) 0.0096(7)
O3 0.0390(10) 0.0279(8) 0.0601(12) 0.0080(8) 0.0269(8) 0.0069(8)
O4 0.0297(8) 0.0204(7) 0.0431(9) 0.0003(7) 0.0111(7) 0.0048(7)
O5 0.0403(9) 0.0379(9) 0.0323(9) -0.0009(7) 0.0128(7) -0.0060(8)
C1 0.0299(12) 0.0328(12) 0.0278(12) 0.0009(9) 0.0076(10) 0.0098(10)
C2 0.0271(11) 0.0244(11) 0.0231(11) 0.0010(8) 0.0063(9) 0.0034(9)
C3 0.0210(11) 0.0229(11) 0.0229(11) -0.0011(8) 0.0049(8) 0.0013(8)
C4 0.0229(11) 0.0249(11) 0.0280(12) -0.0031(9) 0.0049(9) -0.0010(9)
C5 0.0232(11) 0.0259(11) 0.0266(11) 0.0001(9) 0.0041(9) 0.0016(9)
C6 0.0303(13) 0.0338(13) 0.0360(13) 0.0070(10) 0.0103(10) 0.0004(10)
C7 0.0492(17) 0.078(2) 0.0365(15) 0.0129(14) 0.0106(12) 0.0039(15)

loop_
_atom_type_symbol
_atom_type_description
_atom_type_scat_dispersion_real
_atom_type_scat_dispersion_imag
_atom_type_scat_source
C C 0.0033 0.0016 'International Tables Vol C Tables 4.2.6.8 and 6.1.1.4'
H H 0.0000 0.0000 'International Tables Vol C Tables 4.2.6.8 and 6.1.1.4'
O O 0.0106 0.0060 'International Tables Vol C Tables 4.2.6.8 and 6.1.1.4'
N N 0.0061 0.0033 'International Tables Vol C Tables 4.2.6.8 and 6.1.1.4'
Ca Ca 0.2262 0.3064 'International Tables Vol C Tables 4.2.6.8 and 6.1.1.4'

loop_
_geom_angle_atom_site_label_1
_geom_angle_atom_site_label_2
_geom_angle_atom_site_label_3
_geom_angle
_geom_angle_site_symmetry_1
_geom_angle_site_symmetry_3
_geom_angle_publ_flag
O1 Ca1 O1 71.61(9) . 2_655 ?
O1 Ca1 O5 70.06(6) . 2_655 ?
O1 Ca1 O5 123.95(6) 2_655 2_655 ?
O1 Ca1 O5 123.95(6) . . ?
O1 Ca1 O5 70.06(6) 2_655 . ?
O5 Ca1 O5 164.59(8) 2_655 . ?
O1 Ca1 O4 72.72(5) . 4_545 ?
O1 Ca1 O4 96.70(5) 2_655 4_545 ?
O5 Ca1 O4 108.89(5) 2_655 4_545 ?
O5 Ca1 O4 72.90(5) . 4_545 ?
O1 Ca1 O4 96.70(5) . 3_545 ?
O1 Ca1 O4 72.72(5) 2_655 3_545 ?
O5 Ca1 O4 72.90(5) 2_655 3_545 ?
O5 Ca1 O4 108.89(5) . 3_545 ?
O4 Ca1 O4 167.23(7) 4_545 3_545 ?
O1 Ca1 N2 109.56(6) . 4_545 ?
O1 Ca1 N2 158.95(5) 2_655 4_545 ?
O5 Ca1 N2 74.04(5) 2_655 4_545 ?
O5 Ca1 N2 93.75(5) . 4_545 ?
O4 Ca1 N2 64.84(5) 4_545 4_545 ?
O4 Ca1 N2 126.81(5) 3_545 4_545 ?
O1 Ca1 N2 158.94(5) . 3_545 ?
O1 Ca1 N2 109.56(6) 2_655 3_545 ?
O5 Ca1 N2 93.75(5) 2_655 3_545 ?
O5 Ca1 N2 74.04(5) . 3_545 ?
O4 Ca1 N2 126.81(5) 4_545 3_545 ?
O4 Ca1 N2 64.83(5) 3_545 3_545 ?
N2 Ca1 N2 77.16(8) 4_545 3_545 ?
C5 N1 C2 108.73(17) . . ?
C5 N1 H1 125.6 . . ?
C2 N1 H1 125.6 . . ?
C5 N2 C3 105.43(16) . . ?
C5 N2 Ca1 139.61(13) . 3_455 ?
C3 N2 Ca1 114.73(12) . 3_455 ?
C1 O1 Ca1 160.23(17) . . ?
C4 O3 H3 109.5 . . ?
C4 O4 Ca1 121.69(13) . 3_455 ?
Ca1 O5 H5A 113.0 . . ?
Ca1 O5 H5B 123.1 . . ?
H5A O5 H5B 106.3 . . ?
O1 C1 O2 124.1(2) . . ?
O1 C1 C2 119.2(2) . . ?
O2 C1 C2 116.64(18) . . ?
N1 C2 C3 105.12(17) . . ?
N1 C2 C1 121.61(18) . . ?
C3 C2 C1 133.25(19) . . ?
C2 C3 N2 110.32(17) . . ?
C2 C3 C4 130.43(18) . . ?
N2 C3 C4 119.14(17) . . ?
O4 C4 O3 122.07(19) . . ?
O4 C4 C3 118.77(18) . . ?
O3 C4 C3 119.13(18) . . ?
N2 C5 N1 110.39(18) . . ?
N2 C5 C6 126.62(19) . . ?
N1 C5 C6 122.97(19) . . ?
C5 C6 C7 113.5(2) . . ?
C5 C6 H6A 108.9 . . ?
C7 C6 H6A 108.9 . . ?
C5 C6 H6B 108.9 . . ?
C7 C6 H6B 108.9 . . ?
H6A C6 H6B 107.7 . . ?
C6 C7 H7A 109.5 . . ?
C6 C7 H7B 109.5 . . ?
H7A C7 H7B 109.5 . . ?
C6 C7 H7C 109.5 . . ?
H7A C7 H7C 109.5 . . ?
H7B C7 H7C 109.5 . . ?

loop_
_geom_bond_atom_site_label_1
_geom_bond_atom_site_label_2
_geom_bond_distance
_geom_bond_site_symmetry_2
_geom_bond_publ_flag
Ca1 O1 2.4120(16) . ?
Ca1 O1 2.4120(16) 2_655 ?
Ca1 O5 2.4600(15) 2_655 ?
Ca1 O5 2.4600(15) . ?
Ca1 O4 2.5385(14) 4_545 ?
Ca1 O4 2.5385(14) 3_545 ?
Ca1 N2 2.5838(17) 4_545 ?
Ca1 N2 2.5839(17) 3_545 ?
N1 C5 1.353(3) . ?
N1 C2 1.366(3) . ?
N1 H1 0.8600 . ?
N2 C5 1.333(3) . ?
N2 C3 1.380(3) . ?
N2 Ca1 2.5838(17) 3_455 ?
O1 C1 1.228(3) . ?
O2 C1 1.283(3) . ?
O3 C4 1.283(3) . ?
O3 H3 0.8200 . ?
O4 C4 1.242(2) . ?
O4 Ca1 2.5384(14) 3_455 ?
O5 H5A 0.8499 . ?
O5 H5B 0.8500 . ?
C1 C2 1.482(3) . ?
C2 C3 1.369(3) . ?
C3 C4 1.473(3) . ?
C5 C6 1.493(3) . ?
C6 C7 1.512(3) . ?
C6 H6A 0.9700 . ?
C6 H6B 0.9700 . ?
C7 H7A 0.9600 . ?
C7 H7B 0.9600 . ?
C7 H7C 0.9600 . ?

loop_
_geom_hbond_atom_site_label_D
_geom_hbond_atom_site_label_H
_geom_hbond_atom_site_label_A
_geom_hbond_distance_DH
_geom_hbond_distance_HA
_geom_hbond_distance_DA
_geom_hbond_angle_DHA
_geom_hbond_site_symmetry_A
O5 H5B O1 0.85 2.65 3.256(2) 129.7 6_566
O5 H5B O2 0.85 2.02 2.861(2) 170.3 6_566
O5 H5A O4 0.85 2.35 3.173(2) 162.2 8_566
O3 H3 O2 0.82 1.64 2.461(2) 175.2 .
N1 H1 O4 0.86 2.00 2.845(2) 167.3 4_545

loop_
_geom_torsion_atom_site_label_1
_geom_torsion_atom_site_label_2
_geom_torsion_atom_site_label_3
_geom_torsion_atom_site_label_4
_geom_torsion
_geom_torsion_site_symmetry_1
_geom_torsion_site_symmetry_2
_geom_torsion_site_symmetry_3
_geom_torsion_site_symmetry_4
_geom_torsion_publ_flag
O1 Ca1 O1 C1 -18.1(4) 2_655 . . . ?
O5 Ca1 O1 C1 -156.4(5) 2_655 . . . ?
O5 Ca1 O1 C1 30.8(5) . . . . ?
O4 Ca1 O1 C1 85.3(5) 4_545 . . . ?
O4 Ca1 O1 C1 -87.4(5) 3_545 . . . ?
N2 Ca1 O1 C1 139.6(5) 4_545 . . . ?
N2 Ca1 O1 C1 -114.9(4) 3_545 . . . ?
Ca1 O1 C1 O2 92.2(5) . . . . ?
Ca1 O1 C1 C2 -88.7(5) . . . . ?
C5 N1 C2 C3 -0.1(2) . . . . ?
C5 N1 C2 C1 -178.45(19) . . . . ?
O1 C1 C2 N1 5.8(3) . . . . ?
O2 C1 C2 N1 -175.04(19) . . . . ?
O1 C1 C2 C3 -172.0(2) . . . . ?
O2 C1 C2 C3 7.2(4) . . . . ?
N1 C2 C3 N2 -0.5(2) . . . . ?
C1 C2 C3 N2 177.5(2) . . . . ?
N1 C2 C3 C4 175.6(2) . . . . ?
C1 C2 C3 C4 -6.4(4) . . . . ?
C5 N2 C3 C2 0.9(2) . . . . ?
Ca1 N2 C3 C2 -174.69(13) 3_455 . . . ?
C5 N2 C3 C4 -175.65(18) . . . . ?
Ca1 N2 C3 C4 8.8(2) 3_455 . . . ?
Ca1 O4 C4 O3 176.83(15) 3_455 . . . ?
Ca1 O4 C4 C3 -5.2(3) 3_455 . . . ?
C2 C3 C4 O4 -178.6(2) . . . . ?
N2 C3 C4 O4 -2.8(3) . . . . ?
C2 C3 C4 O3 -0.5(3) . . . . ?
N2 C3 C4 O3 175.24(18) . . . . ?
C3 N2 C5 N1 -1.0(2) . . . . ?
Ca1 N2 C5 N1 172.83(14) 3_455 . . . ?
C3 N2 C5 C6 177.2(2) . . . . ?
Ca1 N2 C5 C6 -8.9(4) 3_455 . . . ?
C2 N1 C5 N2 0.7(2) . . . . ?
C2 N1 C5 C6 -177.57(19) . . . . ?
N2 C5 C6 C7 -108.4(3) . . . . ?
N1 C5 C6 C7 69.6(3) . . . . ?
